data_4319473
loop_
_publ_author_name
'Daniel L. Reger'
'Christine A. Little'
'Arnold L. Rheingold'
'Matthew Lam'
'Louise M. Liable-Sands'
'Brian Rhagitan'
'Tom Concolino'
'Amitabh Mohan'
'Gary J. Long'
'Val\'erie Briois'
'Fernande Grandjean'

_publ_section_title
;
 A Synthetic, Structural, Magnetic, and Spectral Study of Several
 {Fe[tris(pyrazolyl)methane]2}(BF4)2Complexes: Observation of an Unusual
 Spin-State Crossover
;
_journal_name_full 'Inorganic Chemistry'
_journal_page_first 1508
_journal_page_last 1520
_journal_paper_doi 10.1021/ic001102t
_journal_volume 40
_journal_year 2001
_chemical_formula_sum 'C37.5 H33 B2 F8 Fe N10 O0.5'
_chemical_formula_weight 861.21
_chemical_name_systematic
;

 ?

;
_space_group_IT_number 2
_symmetry_cell_setting triclinic
_symmetry_space_group_name_Hall '-P 1'
_symmetry_space_group_name_H-M 'P -1'
_atom_sites_solution_hydrogens geom
_atom_sites_solution_primary direct
_atom_sites_solution_secondary difmap
_audit_creation_method SHELXL-97
_cell_angle_alpha 83.0105(8)
_cell_angle_beta 84.5554(7)
_cell_angle_gamma 62.5797(2)
_cell_formula_units_Z 2
_cell_length_a 12.4769(2)
_cell_length_b 12.7449(2)
_cell_length_c 13.0215(2)
_cell_measurement_temperature 173(2)
_cell_measurement_theta_max 28.0
_cell_measurement_theta_min 2.0
_cell_volume 1822.57(5)
_computing_cell_refinement 'Bruker SMART'
_computing_data_collection 'Bruker SMART'
_computing_data_reduction 'Bruker SHELXTL'
_computing_molecular_graphics 'Bruker SHELXTL'
_computing_publication_material 'Bruker SHELXTL'
_computing_structure_refinement 'SHELXL-97 (Sheldrick, 1997)'
_computing_structure_solution 'SHELXS-97 (Sheldrick, 1990)'
_diffrn_ambient_temperature 173(2)
_diffrn_measured_fraction_theta_full 0.985
_diffrn_measured_fraction_theta_max 0.985
_diffrn_measurement_device_type 'CCD area detector'
_diffrn_measurement_method 'phi and omega scans'
_diffrn_radiation_monochromator graphite
_diffrn_radiation_source 'fine-focus sealed tube'
_diffrn_radiation_type MoK\a
_diffrn_radiation_wavelength 0.71073
_diffrn_reflns_av_R_equivalents 0.0291
_diffrn_reflns_av_sigmaI/netI 0.0314
_diffrn_reflns_limit_h_max 15
_diffrn_reflns_limit_h_min -15
_diffrn_reflns_limit_k_max 16
_diffrn_reflns_limit_k_min -15
_diffrn_reflns_limit_l_max 16
_diffrn_reflns_limit_l_min -15
_diffrn_reflns_number 14121
_diffrn_reflns_theta_full 27.00
_diffrn_reflns_theta_max 27.00
_diffrn_reflns_theta_min 1.58
_exptl_absorpt_coefficient_mu 0.503
_exptl_absorpt_correction_T_max 0.8847
_exptl_absorpt_correction_T_min 0.8243
_exptl_absorpt_correction_type none
_exptl_crystal_colour maroon
_exptl_crystal_density_diffrn 1.569
_exptl_crystal_density_method 'not measured'
_exptl_crystal_description block
_exptl_crystal_F_000 880
_exptl_crystal_size_max 0.40
_exptl_crystal_size_mid 0.30
_exptl_crystal_size_min 0.25
_refine_diff_density_max 0.744
_refine_diff_density_min -0.802
_refine_diff_density_rms 0.089
_refine_ls_extinction_method none
_refine_ls_goodness_of_fit_ref 1.802
_refine_ls_hydrogen_treatment mixed
_refine_ls_matrix_type full
_refine_ls_number_parameters 625
_refine_ls_number_reflns 7843
_refine_ls_number_restraints 0
_refine_ls_restrained_S_all 1.802
_refine_ls_R_factor_all 0.0609
_refine_ls_R_factor_gt 0.0552
_refine_ls_shift/su_max 0.137
_refine_ls_shift/su_mean 0.014
_refine_ls_structure_factor_coef Fsqd
_refine_ls_weighting_details 'calc w=1/[\s^2^(Fo^2^)+(0.1000P)^2^+0.0000P] where P=(Fo^2^+2Fc^2^)/3'
_refine_ls_weighting_scheme calc
_refine_ls_wR_factor_gt 0.1988
_refine_ls_wR_factor_ref 0.2061
_reflns_number_gt 7322
_reflns_number_total 7843
_reflns_threshold_expression >2sigma(I)
_cod_data_source_file ic001102t_2.cif
_cod_data_source_block dlr44
_cod_depositor_comments
;
The following automatic conversions were performed:

'_symmetry_cell_setting' value 'Triclinic' changed to 'triclinic'
according to the built-in table from CIF Core dictionary named
'cif_core.dic' version 2.4.1 from 2010-06-29.

Automatic conversion script
Id: cif_fix_values 1646 2011-03-28 12:23:43Z adriana 
;
_cod_original_cell_volume 1822.57(4)
_cod_original_formula_sum 'C37.50 H33 B2 F8 Fe N10 O0.50'
_cod_database_code 4319473

loop_
_symmetry_equiv_pos_as_xyz
'x, y, z'
'-x, -y, -z'

loop_
_atom_site_label
_atom_site_type_symbol
_atom_site_fract_x
_atom_site_fract_y
_atom_site_fract_z
_atom_site_U_iso_or_equiv
_atom_site_adp_type
_atom_site_occupancy
_atom_site_symmetry_multiplicity
_atom_site_calc_flag
_atom_site_refinement_flags
_atom_site_disorder_assembly
_atom_site_disorder_group
Fe1 Fe 0.5000 1.0000 0.0000 0.02028(16) Uani 1 2 d S . .
N1 N 0.46244(17) 1.15342(17) 0.04496(16) 0.0246(4) Uani 1 1 d . . .
N2 N 0.53362(18) 1.16432(18) 0.11228(15) 0.0252(4) Uani 1 1 d . . .
N11 N 0.54444(17) 0.92958(17) 0.14232(15) 0.0242(4) Uani 1 1 d . . .
N12 N 0.59586(18) 0.97482(18) 0.20205(15) 0.0242(4) Uani 1 1 d . . .
N21 N 0.66688(17) 0.97611(17) -0.02433(15) 0.0237(4) Uani 1 1 d . . .
C1 C 0.4795(2) 1.2754(2) 0.1449(2) 0.0312(5) Uani 1 1 d . . .
H1A H 0.5100 1.3041 0.1932 0.037 Uiso 1 1 calc R . .
C2 C 0.3741(3) 1.3378(3) 0.0958(2) 0.0408(6) Uani 1 1 d . . .
H2A H 0.3172 1.4183 0.1025 0.049 Uiso 1 1 calc R . .
C3 C 0.3661(2) 1.2592(2) 0.0326(2) 0.0313(5) Uani 1 1 d . . .
H3A H 0.3020 1.2786 -0.0117 0.038 Uiso 1 1 calc R . .
C11 C 0.5763(2) 0.9469(2) 0.30470(19) 0.0288(5) Uani 1 1 d . . .
H11A H 0.5984 0.9722 0.3614 0.035 Uiso 1 1 calc R . .
C12 C 0.5198(2) 0.8767(3) 0.3113(2) 0.0355(6) Uani 1 1 d . . .
H12A H 0.4976 0.8412 0.3726 0.043 Uiso 1 1 calc R . .
C13 C 0.5009(2) 0.8676(2) 0.2072(2) 0.0308(5) Uani 1 1 d . . .
H13A H 0.4630 0.8239 0.1871 0.037 Uiso 1 1 calc R . .
C21 C 0.7219(2) 0.9959(2) 0.05137(17) 0.0219(4) Uani 1 1 d . . .
C22 C 0.8443(2) 0.9627(2) 0.0423(2) 0.0332(5) Uani 1 1 d . . .
H22A H 0.8832 0.9726 0.0970 0.040 Uiso 1 1 calc R . .
C23 C 0.9102(3) 0.9151(3) -0.0467(2) 0.0424(7) Uani 1 1 d . . .
H23A H 0.9947 0.8904 -0.0525 0.051 Uiso 1 1 calc R . .
C24 C 0.8539(3) 0.9038(3) -0.1252(2) 0.0411(6) Uani 1 1 d . . .
H24A H 0.8962 0.8773 -0.1890 0.049 Uiso 1 1 calc R . .
C25 C 0.7347(2) 0.9317(2) -0.1099(2) 0.0309(5) Uani 1 1 d . . .
H25A H 0.6965 0.9190 -0.1635 0.037 Uiso 1 1 calc R . .
C31 C 0.6429(2) 1.0549(2) 0.14640(17) 0.0242(5) Uani 1 1 d . . .
C41 C 0.7801(2) 1.0147(3) 0.2981(2) 0.0348(6) Uani 1 1 d . . .
H41A H 0.7724 0.9449 0.3219 0.042 Uiso 1 1 calc R . .
C42 C 0.8534(3) 1.0456(3) 0.3489(2) 0.0409(6) Uani 1 1 d . . .
H42A H 0.8935 0.9979 0.4086 0.049 Uiso 1 1 calc R . .
C43 C 0.8686(3) 1.1452(3) 0.3135(3) 0.0448(7) Uani 1 1 d . . .
H43A H 0.9163 1.1675 0.3500 0.054 Uiso 1 1 calc R . .
C44 C 0.8137(3) 1.2117(3) 0.2245(3) 0.0399(6) Uani 1 1 d . . .
H44A H 0.8274 1.2775 0.1978 0.048 Uiso 1 1 calc R . .
C45 C 0.7387(2) 1.1834(2) 0.1738(2) 0.0336(5) Uani 1 1 d . . .
H45A H 0.7011 1.2301 0.1128 0.040 Uiso 1 1 calc R . .
C46 C 0.7181(2) 1.0861(2) 0.21204(19) 0.0271(5) Uani 1 1 d . . .
Fe1' Fe 0.5000 0.5000 0.5000 0.01916(16) Uani 1 2 d S . .
N1' N 0.54699(16) 0.62171(17) 0.52193(16) 0.0232(4) Uani 1 1 d . . .
N2' N 0.65934(17) 0.61040(18) 0.48934(16) 0.0233(4) Uani 1 1 d . A .
N11' N 0.55859(17) 0.50920(17) 0.35735(15) 0.0227(4) Uani 1 1 d . A .
N12' N 0.66558(17) 0.51421(18) 0.33823(15) 0.0241(4) Uani 1 1 d . A .
N21' N 0.66661(17) 0.37830(17) 0.53039(16) 0.0237(4) Uani 1 1 d . A .
C1' C 0.6859(2) 0.6847(2) 0.5357(2) 0.0292(5) Uani 1 1 d . . .
H1'A H 0.7600 0.6898 0.5289 0.035 Uiso 1 1 calc R . .
C2' C 0.5836(3) 0.7521(3) 0.5951(2) 0.0353(6) Uani 1 1 d . . .
H2'A H 0.5723 0.8142 0.6352 0.042 Uiso 1 1 calc R . .
C3' C 0.5005(2) 0.7095(2) 0.5837(2) 0.0301(5) Uani 1 1 d . . .
H3'A H 0.4217 0.7393 0.6158 0.036 Uiso 1 1 calc R . .
C11' C 0.6940(2) 0.5263(2) 0.2346(2) 0.0311(5) Uani 1 1 d . . .
C12' C 0.5908(6) 0.5318(5) 0.1862(4) 0.0230(11) Uani 0.58 1 d P A 1
C12A C 0.6381(13) 0.5198(10) 0.1577(11) 0.017(2) Uani 0.21 1 d P A 2
C12B C 0.5343(10) 0.5192(8) 0.1769(7) 0.0130(16) Uani 0.21 1 d P A 2
C13' C 0.5104(3) 0.5177(2) 0.2682(2) 0.0356(6) Uani 1 1 d . . .
C21' C 0.76327(19) 0.3990(2) 0.49948(18) 0.0216(4) Uani 1 1 d . A .
C22' C 0.8712(2) 0.3288(3) 0.5473(2) 0.0343(6) Uani 1 1 d . . .
C23' C 0.8921(5) 0.2354(6) 0.6150(5) 0.0451(13) Uani 0.75 1 d P B 1
C24' C 0.7950(4) 0.2042(4) 0.6381(4) 0.0411(10) Uani 0.75 1 d P B 1
C23A C 0.8352(12) 0.2392(9) 0.6129(8) 0.065(3) Uani 0.50 1 d P B 2
C25' C 0.6918(3) 0.2809(2) 0.5953(2) 0.0375(6) Uani 1 1 d . . .
C31' C 0.73646(19) 0.5096(2) 0.42677(18) 0.0225(4) Uani 1 1 d . . .
C41' C 0.8396(2) 0.6319(2) 0.3414(2) 0.0335(6) Uani 1 1 d . . .
H41B H 0.7668 0.7012 0.3544 0.040 Uiso 1 1 calc R A .
C42' C 0.9353(3) 0.6427(3) 0.2873(3) 0.0448(7) Uani 1 1 d . A .
H42B H 0.9286 0.7192 0.2649 0.054 Uiso 1 1 calc R . .
C43' C 1.0413(3) 0.5421(3) 0.2658(3) 0.0455(7) Uani 1 1 d . . .
H43B H 1.1077 0.5495 0.2298 0.055 Uiso 1 1 calc R A .
C44' C 1.0497(2) 0.4313(3) 0.2969(2) 0.0396(6) Uani 1 1 d . A .
H44B H 1.1218 0.3623 0.2815 0.048 Uiso 1 1 calc R . .
C45' C 0.9531(2) 0.4199(2) 0.3509(2) 0.0310(5) Uani 1 1 d . . .
H45B H 0.9586 0.3433 0.3700 0.037 Uiso 1 1 calc R A .
C46' C 0.8483(2) 0.5205(2) 0.3770(2) 0.0269(5) Uani 1 1 d . A .
B1A B 0.2183(3) 0.0963(3) 0.4235(3) 0.0377(7) Uani 1 1 d . . .
F1A F 0.3092(6) -0.0018(6) 0.4703(6) 0.070(2) Uani 0.60 1 d P C 1
F2A F 0.1261(5) 0.0673(6) 0.3995(5) 0.0687(16) Uani 0.60 1 d P C 1
F3A F 0.1604(9) 0.1810(8) 0.4994(8) 0.0482(19) Uani 0.60 1 d P C 1
F1A' F 0.3287(8) 0.0341(8) 0.4722(7) 0.0426(17) Uani 0.40 1 d P C 2
F2A' F 0.1883(9) 0.0207(9) 0.3927(9) 0.077(3) Uani 0.40 1 d P C 2
F3A' F 0.1436(12) 0.1794(12) 0.4808(14) 0.067(4) Uani 0.40 1 d P C 2
F4A F 0.25425(19) 0.14932(18) 0.33423(14) 0.0493(5) Uani 1 1 d . C .
B1B B 0.2320(4) 0.7036(4) 0.1062(3) 0.0501(9) Uani 1 1 d . . .
F1B F 0.25697(16) 0.61266(18) 0.18425(15) 0.0465(4) Uani 1 1 d . D .
F2B F 0.3069(11) 0.7502(10) 0.0982(7) 0.070(2) Uani 0.70 1 d P D 1
F3B F 0.2270(6) 0.6615(6) 0.0142(4) 0.0884(19) Uani 0.70 1 d P D 1
F4B F 0.1116(5) 0.7864(6) 0.1300(4) 0.0811(16) Uani 0.70 1 d P D 1
F2B' F 0.316(2) 0.758(2) 0.1288(18) 0.062(5) Uani 0.30 1 d P D 2
F3B' F 0.319(2) 0.6297(10) 0.0220(9) 0.146(9) Uani 0.30 1 d P D 2
F4B' F 0.1350(18) 0.7861(17) 0.0765(17) 0.138(10) Uani 0.30 1 d P D 2
O61 O 0.1295(4) 1.4181(6) -0.0661(5) 0.0762(18) Uani 0.50 1 d P . .
C61 C 0.0200(9) 1.5913(7) -0.0236(5) 0.129(3) Uani 1 1 d . . .
C62 C 0.0341(6) 1.4787(7) -0.0287(5) 0.0517(17) Uani 0.50 1 d P . .

loop_
_atom_site_aniso_label
_atom_site_aniso_U_11
_atom_site_aniso_U_22
_atom_site_aniso_U_33
_atom_site_aniso_U_23
_atom_site_aniso_U_13
_atom_site_aniso_U_12
Fe1 0.0184(3) 0.0211(3) 0.0198(3) -0.00190(17) -0.00127(17) -0.00754(19)
N1 0.0215(9) 0.0239(9) 0.0261(10) -0.0016(7) -0.0040(7) -0.0079(8)
N2 0.0271(10) 0.0255(10) 0.0223(9) -0.0029(8) -0.0033(8) -0.0108(8)
N11 0.0239(9) 0.0253(10) 0.0242(9) -0.0021(8) -0.0023(7) -0.0118(8)
N12 0.0251(9) 0.0273(10) 0.0190(9) -0.0008(7) -0.0021(7) -0.0110(8)
N21 0.0226(9) 0.0257(9) 0.0227(9) -0.0031(7) -0.0016(7) -0.0106(8)
C1 0.0336(12) 0.0277(12) 0.0299(12) -0.0083(10) 0.0031(10) -0.0114(10)
C2 0.0387(14) 0.0317(13) 0.0444(16) -0.0087(12) 0.0013(12) -0.0088(12)
C3 0.0262(11) 0.0258(11) 0.0360(13) -0.0038(10) -0.0023(10) -0.0064(10)
C11 0.0286(11) 0.0310(12) 0.0198(11) -0.0002(9) 0.0001(9) -0.0083(10)
C12 0.0327(13) 0.0372(14) 0.0282(12) 0.0064(10) 0.0009(10) -0.0112(11)
C13 0.0262(11) 0.0261(11) 0.0362(13) 0.0052(10) -0.0033(10) -0.0100(10)
C21 0.0200(10) 0.0242(10) 0.0206(10) -0.0021(8) -0.0001(8) -0.0094(8)
C22 0.0252(11) 0.0370(13) 0.0395(14) -0.0089(11) 0.0008(10) -0.0152(10)
C23 0.0346(14) 0.0464(16) 0.0446(16) -0.0115(13) 0.0092(12) -0.0173(13)
C24 0.0320(13) 0.0459(16) 0.0414(15) -0.0080(12) 0.0069(11) -0.0148(12)
C25 0.0286(12) 0.0308(12) 0.0265(12) -0.0045(10) 0.0027(9) -0.0079(10)
C31 0.0242(11) 0.0253(11) 0.0215(10) -0.0030(8) -0.0036(9) -0.0092(9)
C41 0.0356(13) 0.0354(13) 0.0367(14) 0.0004(11) -0.0091(11) -0.0182(11)
C42 0.0388(14) 0.0551(18) 0.0343(14) -0.0039(12) -0.0108(12) -0.0244(14)
C43 0.0407(15) 0.0592(19) 0.0458(16) -0.0162(14) -0.0052(13) -0.0290(15)
C44 0.0352(14) 0.0412(15) 0.0515(17) -0.0132(13) 0.0031(12) -0.0233(12)
C45 0.0336(13) 0.0337(13) 0.0357(14) -0.0041(10) -0.0014(11) -0.0169(11)
C46 0.0258(11) 0.0294(12) 0.0263(11) -0.0055(9) -0.0026(9) -0.0118(10)
Fe1' 0.0154(2) 0.0217(3) 0.0221(3) -0.00254(17) -0.00070(17) -0.00971(19)
N1' 0.0175(9) 0.0264(9) 0.0265(9) -0.0053(7) 0.0022(7) -0.0106(8)
N2' 0.0185(8) 0.0266(9) 0.0270(10) -0.0078(8) 0.0034(7) -0.0116(8)
N11' 0.0187(8) 0.0266(9) 0.0251(9) -0.0032(7) -0.0012(7) -0.0119(8)
N12' 0.0190(9) 0.0287(10) 0.0255(10) -0.0034(8) 0.0008(7) -0.0116(8)
N21' 0.0205(9) 0.0246(9) 0.0287(10) -0.0010(7) -0.0019(7) -0.0127(8)
C1' 0.0295(12) 0.0317(12) 0.0335(13) -0.0101(10) 0.0027(10) -0.0191(10)
C2' 0.0399(14) 0.0367(13) 0.0373(14) -0.0161(11) 0.0055(11) -0.0225(12)
C3' 0.0277(12) 0.0297(12) 0.0329(13) -0.0107(10) 0.0073(10) -0.0127(10)
C11' 0.0379(13) 0.0355(13) 0.0243(11) -0.0010(10) 0.0019(10) -0.0215(11)
C12' 0.018(3) 0.033(3) 0.019(2) 0.0003(17) -0.002(2) -0.013(2)
C12A 0.016(6) 0.007(4) 0.028(7) 0.006(4) -0.013(5) -0.005(5)
C12B 0.008(4) 0.011(4) 0.017(5) -0.002(3) 0.002(3) -0.002(3)
C13' 0.0375(13) 0.0337(13) 0.0317(14) -0.0039(10) -0.0146(11) -0.0103(11)
C21' 0.0144(9) 0.0256(10) 0.0261(11) -0.0029(8) -0.0015(8) -0.0100(8)
C22' 0.0236(11) 0.0404(14) 0.0301(13) -0.0005(11) -0.0039(10) -0.0071(11)
C23' 0.029(2) 0.052(3) 0.054(3) 0.000(2) -0.007(2) -0.018(2)
C24' 0.035(2) 0.033(2) 0.051(3) 0.0051(18) -0.0007(18) -0.0140(18)
C23A 0.074(8) 0.045(5) 0.053(5) -0.004(4) 0.003(6) -0.009(6)
C25' 0.0438(15) 0.0302(13) 0.0367(14) 0.0027(11) -0.0039(12) -0.0163(12)
C31' 0.0188(10) 0.0242(10) 0.0259(11) -0.0053(8) 0.0004(8) -0.0103(9)
C41' 0.0299(12) 0.0336(13) 0.0397(14) -0.0075(11) 0.0075(11) -0.0172(11)
C42' 0.0500(17) 0.0516(17) 0.0506(17) -0.0080(14) 0.0121(14) -0.0400(15)
C43' 0.0353(14) 0.065(2) 0.0480(17) -0.0136(15) 0.0145(12) -0.0342(15)
C44' 0.0211(11) 0.0501(17) 0.0443(15) -0.0076(13) 0.0060(11) -0.0139(12)
C45' 0.0244(11) 0.0365(13) 0.0338(13) -0.0068(10) 0.0035(10) -0.0152(10)
C46' 0.0203(10) 0.0325(12) 0.0319(12) -0.0059(10) 0.0020(9) -0.0152(10)
B1A 0.0428(17) 0.0345(15) 0.0401(17) -0.0034(13) -0.0090(13) -0.0200(14)
F1A 0.050(3) 0.062(4) 0.055(3) 0.009(3) 0.014(2) 0.006(2)
F2A 0.072(3) 0.096(5) 0.071(3) -0.001(3) -0.026(3) -0.064(3)
F3A 0.067(5) 0.049(3) 0.047(2) -0.015(2) 0.018(2) -0.043(4)
F1A' 0.036(3) 0.054(5) 0.026(2) 0.004(3) -0.004(2) -0.012(3)
F2A' 0.098(6) 0.092(7) 0.084(5) 0.013(5) -0.044(6) -0.078(6)
F3A' 0.032(4) 0.046(5) 0.094(10) -0.012(5) 0.026(5) 0.003(4)
F4A 0.0623(12) 0.0547(11) 0.0395(9) -0.0054(8) -0.0029(8) -0.0336(10)
B1B 0.070(2) 0.049(2) 0.0367(17) 0.0040(15) -0.0154(17) -0.032(2)
F1B 0.0418(9) 0.0579(11) 0.0469(10) 0.0085(8) -0.0084(8) -0.0306(9)
F2B 0.086(4) 0.081(4) 0.073(5) 0.015(3) -0.015(3) -0.066(3)
F3B 0.157(5) 0.116(5) 0.0362(19) -0.015(3) 0.005(3) -0.099(5)
F4B 0.054(2) 0.073(3) 0.088(4) 0.023(3) -0.027(2) -0.008(2)
F2B' 0.057(5) 0.051(5) 0.095(14) 0.006(7) -0.025(8) -0.039(5)
F3B' 0.29(2) 0.042(5) 0.039(5) -0.010(4) 0.042(11) -0.028(10)
F4B' 0.124(13) 0.113(12) 0.21(2) 0.115(16) -0.129(15) -0.091(12)
O61 0.028(2) 0.093(4) 0.075(4) 0.015(3) -0.002(2) -0.006(3)
C61 0.222(9) 0.129(6) 0.087(4) -0.014(4) 0.021(5) -0.128(7)
C62 0.037(3) 0.058(4) 0.035(3) 0.012(3) -0.005(2) -0.003(3)

loop_
_atom_type_symbol
_atom_type_description
_atom_type_scat_dispersion_real
_atom_type_scat_dispersion_imag
_atom_type_scat_source
C C 0.0033 0.0016 'International Tables Vol C Tables 4.2.6.8 and 6.1.1.4'
H H 0.0000 0.0000 'International Tables Vol C Tables 4.2.6.8 and 6.1.1.4'
B B 0.0013 0.0007 'International Tables Vol C Tables 4.2.6.8 and 6.1.1.4'
N N 0.0061 0.0033 'International Tables Vol C Tables 4.2.6.8 and 6.1.1.4'
F F 0.0171 0.0103 'International Tables Vol C Tables 4.2.6.8 and 6.1.1.4'
Fe Fe 0.3463 0.8444 'International Tables Vol C Tables 4.2.6.8 and 6.1.1.4'
O O 0.0106 0.0060 'International Tables Vol C Tables 4.2.6.8 and 6.1.1.4'

loop_
_geom_angle_atom_site_label_1
_geom_angle_atom_site_label_2
_geom_angle_atom_site_label_3
_geom_angle
_geom_angle_site_symmetry_1
_geom_angle_site_symmetry_3
_geom_angle_publ_flag
N1 Fe1 N1 179.998(2) 2_675 . ?
N1 Fe1 N21 93.26(8) 2_675 . ?
N1 Fe1 N21 86.74(8) . . ?
N1 Fe1 N21 86.74(8) 2_675 2_675 ?
N1 Fe1 N21 93.26(8) . 2_675 ?
N21 Fe1 N21 180.0 . 2_675 ?
N1 Fe1 N11 91.33(8) 2_675 . ?
N1 Fe1 N11 88.67(8) . . ?
N21 Fe1 N11 86.77(8) . . ?
N21 Fe1 N11 93.23(8) 2_675 . ?
N1 Fe1 N11 88.67(8) 2_675 2_675 ?
N1 Fe1 N11 91.33(8) . 2_675 ?
N21 Fe1 N11 93.23(8) . 2_675 ?
N21 Fe1 N11 86.77(8) 2_675 2_675 ?
N11 Fe1 N11 180.00(12) . 2_675 ?
C3 N1 N2 106.6(2) . . ?
C3 N1 Fe1 131.91(17) . . ?
N2 N1 Fe1 121.02(15) . . ?
C1 N2 N1 110.2(2) . . ?
C1 N2 C31 131.9(2) . . ?
N1 N2 C31 117.33(18) . . ?
C13 N11 N12 106.7(2) . . ?
C13 N11 Fe1 129.61(16) . . ?
N12 N11 Fe1 120.13(14) . . ?
C11 N12 N11 109.62(19) . . ?
C11 N12 C31 133.4(2) . . ?
N11 N12 C31 116.27(18) . . ?
C25 N21 C21 117.2(2) . . ?
C25 N21 Fe1 123.16(17) . . ?
C21 N21 Fe1 119.47(15) . . ?
C2 C1 N2 107.5(2) . . ?
C1 C2 C3 106.3(2) . . ?
N1 C3 C2 109.4(2) . . ?
C12 C11 N12 108.1(2) . . ?
C11 C12 C13 105.7(2) . . ?
N11 C13 C12 109.7(2) . . ?
N21 C21 C22 120.3(2) . . ?
N21 C21 C31 117.57(19) . . ?
C22 C21 C31 122.1(2) . . ?
C21 C22 C23 119.9(3) . . ?
C24 C23 C22 119.8(3) . . ?
C23 C24 C25 117.7(3) . . ?
N21 C25 C24 124.8(3) . . ?
N12 C31 N2 105.03(18) . . ?
N12 C31 C46 114.41(19) . . ?
N2 C31 C46 109.99(19) . . ?
N12 C31 C21 108.94(18) . . ?
N2 C31 C21 110.09(18) . . ?
C46 C31 C21 108.33(18) . . ?
C42 C41 C46 120.0(3) . . ?
C43 C42 C41 120.8(3) . . ?
C42 C43 C44 119.3(3) . . ?
C43 C44 C45 120.6(3) . . ?
C44 C45 C46 120.4(3) . . ?
C41 C46 C45 118.6(2) . . ?
C41 C46 C31 123.9(2) . . ?
C45 C46 C31 116.9(2) . . ?
N11' Fe1' N11' 179.999(1) 2_666 . ?
N11' Fe1' N1' 86.91(8) 2_666 2_666 ?
N11' Fe1' N1' 93.09(8) . 2_666 ?
N11' Fe1' N1' 93.09(8) 2_666 . ?
N11' Fe1' N1' 86.91(8) . . ?
N1' Fe1' N1' 179.999(1) 2_666 . ?
N11' Fe1' N21' 93.13(8) 2_666 . ?
N11' Fe1' N21' 86.87(8) . . ?
N1' Fe1' N21' 91.35(8) 2_666 . ?
N1' Fe1' N21' 88.65(8) . . ?
N11' Fe1' N21' 86.87(8) 2_666 2_666 ?
N11' Fe1' N21' 93.13(8) . 2_666 ?
N1' Fe1' N21' 88.65(8) 2_666 2_666 ?
N1' Fe1' N21' 91.35(8) . 2_666 ?
N21' Fe1' N21' 179.998(1) . 2_666 ?
C3' N1' N2' 105.77(18) . . ?
C3' N1' Fe1' 131.91(16) . . ?
N2' N1' Fe1' 120.75(15) . . ?
C1' N2' N1' 111.09(19) . . ?
C1' N2' C31' 131.1(2) . . ?
N1' N2' C31' 116.83(17) . . ?
C13' N11' N12' 109.5(2) . . ?
C13' N11' Fe1' 131.81(18) . . ?
N12' N11' Fe1' 118.65(14) . . ?
N11' N12' C11' 112.97(19) . . ?
N11' N12' C31' 119.81(18) . . ?
C11' N12' C31' 127.20(19) . . ?
C25' N21' C21' 114.9(2) . . ?
C25' N21' Fe1' 123.42(18) . . ?
C21' N21' Fe1' 120.82(15) . . ?
N2' C1' C2' 106.5(2) . . ?
C1' C2' C3' 105.7(2) . . ?
N1' C3' C2' 110.8(2) . . ?
C12A C11' N12' 127.1(8) . . ?
C12A C11' C12' 25.7(6) . . ?
N12' C11' C12' 102.9(3) . . ?
C13' C12' C11' 107.5(3) . . ?
C12B C12A C11' 118.6(13) . . ?
C13' C12B C12A 110.3(11) . . ?
C12B C13' N11' 140.6(7) . . ?
C12B C13' C12' 34.2(6) . . ?
N11' C13' C12' 107.2(3) . . ?
N21' C21' C22' 118.0(2) . . ?
N21' C21' C31' 115.71(19) . . ?
C22' C21' C31' 125.6(2) . . ?
C23' C22' C21' 125.3(3) . . ?
C23' C22' C23A 26.5(4) . . ?
C21' C22' C23A 98.8(5) . . ?
C22' C23' C24' 116.7(4) . . ?
C25' C24' C23' 114.2(4) . . ?
C22' C23A C25' 107.9(6) . . ?
C24' C25' N21' 130.1(3) . . ?
C24' C25' C23A 30.3(4) . . ?
N21' C25' C23A 99.9(5) . . ?
N2' C31' N12' 108.32(17) . . ?
N2' C31' C21' 105.23(18) . . ?
N12' C31' C21' 110.61(18) . . ?
N2' C31' C46' 111.75(18) . . ?
N12' C31' C46' 105.58(18) . . ?
C21' C31' C46' 115.25(19) . . ?
C42' C41' C46' 120.9(3) . . ?
C41' C42' C43' 120.1(3) . . ?
C44' C43' C42' 119.7(2) . . ?
C43' C44' C45' 120.4(3) . . ?
C44' C45' C46' 120.4(3) . . ?
C41' C46' C45' 118.4(2) . . ?
C41' C46' C31' 120.1(2) . . ?
C45' C46' C31' 120.7(2) . . ?
F2A' B1A F3A' 121.0(9) . . ?
F2A' B1A F1A 84.4(6) . . ?
F3A' B1A F1A 118.4(9) . . ?
F2A' B1A F1A' 109.0(6) . . ?
F3A' B1A F1A' 108.7(9) . . ?
F1A B1A F1A' 25.5(4) . . ?
F2A' B1A F4A 107.2(6) . . ?
F3A' B1A F4A 108.8(8) . . ?
F1A B1A F4A 115.2(4) . . ?
F1A' B1A F4A 100.1(4) . . ?
F2A' B1A F2A 30.7(5) . . ?
F3A' B1A F2A 92.6(8) . . ?
F1A B1A F2A 109.3(5) . . ?
F1A' B1A F2A 134.8(5) . . ?
F4A B1A F2A 110.1(4) . . ?
F2A' B1A F3A 130.4(7) . . ?
F3A' B1A F3A 13.2(11) . . ?
F1A B1A F3A 107.6(6) . . ?
F1A' B1A F3A 95.8(6) . . ?
F4A B1A F3A 109.9(4) . . ?
F2A B1A F3A 104.0(5) . . ?
F4B' B1B F2B 104.5(9) . . ?
F4B' B1B F1B 131.5(9) . . ?
F2B B1B F1B 114.1(5) . . ?
F4B' B1B F3B 81.5(12) . . ?
F2B B1B F3B 112.2(6) . . ?
F1B B1B F3B 108.2(4) . . ?
F4B' B1B F4B 31.0(11) . . ?
F2B B1B F4B 112.7(7) . . ?
F1B B1B F4B 104.0(4) . . ?
F3B B1B F4B 105.1(5) . . ?
F4B' B1B F3B' 116.3(13) . . ?
F2B B1B F3B' 81.6(10) . . ?
F1B B1B F3B' 97.8(5) . . ?
F3B B1B F3B' 41.4(8) . . ?
F4B B1B F3B' 145.1(8) . . ?
F4B' B1B F2B' 107.8(11) . . ?
F2B B1B F2B' 15.3(12) . . ?
F1B B1B F2B' 103.0(9) . . ?
F3B B1B F2B' 127.1(10) . . ?
F4B B1B F2B' 107.5(10) . . ?
F3B' B1B F2B' 93.5(13) . . ?
C62 C61 C62 44.6(6) . 2_585 ?
O61 C62 C61 110.9(8) . . ?
O61 C62 C61 110.9(8) . 2_585 ?
C61 C62 C61 135.4(6) . 2_585 ?

loop_
_geom_bond_atom_site_label_1
_geom_bond_atom_site_label_2
_geom_bond_distance
_geom_bond_site_symmetry_2
_geom_bond_publ_flag
Fe1 N1 1.941(2) 2_675 ?
Fe1 N1 1.941(2) . ?
Fe1 N21 1.9603(19) . ?
Fe1 N21 1.9603(19) 2_675 ?
Fe1 N11 1.970(2) . ?
Fe1 N11 1.970(2) 2_675 ?
N1 C3 1.334(3) . ?
N1 N2 1.367(3) . ?
N2 C1 1.361(3) . ?
N2 C31 1.487(3) . ?
N11 C13 1.334(3) . ?
N11 N12 1.376(3) . ?
N12 C11 1.369(3) . ?
N12 C31 1.484(3) . ?
N21 C25 1.345(3) . ?
N21 C21 1.362(3) . ?
C1 C2 1.358(4) . ?
C2 C3 1.414(4) . ?
C11 C12 1.363(4) . ?
C12 C13 1.425(4) . ?
C21 C22 1.381(3) . ?
C21 C31 1.543(3) . ?
C22 C23 1.384(4) . ?
C23 C24 1.350(5) . ?
C24 C25 1.362(4) . ?
C31 C46 1.532(3) . ?
C41 C42 1.393(4) . ?
C41 C46 1.396(4) . ?
C42 C43 1.386(5) . ?
C43 C44 1.380(5) . ?
C44 C45 1.389(4) . ?
C45 C46 1.404(4) . ?
Fe1' N11' 1.941(2) 2_666 ?
Fe1' N11' 1.941(2) . ?
Fe1' N1' 1.9515(18) 2_666 ?
Fe1' N1' 1.9515(18) . ?
Fe1' N21' 1.9801(19) . ?
Fe1' N21' 1.9802(19) 2_666 ?
N1' C3' 1.330(3) . ?
N1' N2' 1.372(3) . ?
N2' C1' 1.356(3) . ?
N2' C31' 1.486(3) . ?
N11' C13' 1.327(3) . ?
N11' N12' 1.364(3) . ?
N12' C11' 1.372(3) . ?
N12' C31' 1.498(3) . ?
N21' C25' 1.338(3) . ?
N21' C21' 1.364(3) . ?
C1' C2' 1.390(4) . ?
C2' C3' 1.399(4) . ?
C11' C12A 1.304(12) . ?
C11' C12' 1.456(7) . ?
C12' C13' 1.447(7) . ?
C12A C12B 1.299(15) . ?
C12B C13' 1.199(10) . ?
C21' C22' 1.384(3) . ?
C21' C31' 1.515(3) . ?
C22' C23' 1.329(7) . ?
C22' C23A 1.549(14) . ?
C23' C24' 1.436(6) . ?
C24' C25' 1.331(5) . ?
C23A C25' 1.646(15) . ?
C31' C46' 1.540(3) . ?
C41' C42' 1.382(4) . ?
C41' C46' 1.396(4) . ?
C42' C43' 1.388(5) . ?
C43' C44' 1.378(5) . ?
C44' C45' 1.394(4) . ?
C45' C46' 1.395(4) . ?
B1A F2A' 1.297(10) . ?
B1A F3A' 1.303(13) . ?
B1A F1A 1.364(8) . ?
B1A F1A' 1.402(9) . ?
B1A F4A 1.414(4) . ?
B1A F2A 1.429(6) . ?
B1A F3A 1.438(10) . ?
B1B F4B' 1.240(17) . ?
B1B F2B 1.310(11) . ?
B1B F1B 1.383(4) . ?
B1B F3B 1.388(6) . ?
B1B F4B 1.413(7) . ?
B1B F3B' 1.535(13) . ?
B1B F2B' 1.562(19) . ?
O61 C62 1.178(9) . ?
C61 C62 1.373(11) . ?
C61 C62 1.426(10) 2_585 ?
C62 C61 1.426(10) 2_585 ?
